data_4342619
loop_
_publ_author_name
'Han, Jing'
'Nishihara, Sadafumi'
'Inoue, Katsuya'
'Kurmoo, Mohamedally'

_publ_section_title
;
 High Magnetic Hardness for the Canted Antiferromagnetic, Ferroelectric,
 and Ferroelastic Layered Perovskite-like (C2H5NH3)2[Fe(II)Cl4].
;
_journal_issue 6
_journal_name_full 'Inorganic chemistry'
_journal_page_first 2866
_journal_page_last 2874
_journal_paper_doi 10.1021/ic5030229
_journal_volume 54
_journal_year 2015
_chemical_formula_moiety 'Cl4 Fe, 2(C2 H8 N)'
_chemical_formula_sum 'C4 H16 Cl4 Fe N2'
_chemical_formula_weight 289.84
_chemical_name_systematic
; 
 ? 
;
_space_group_IT_number 56
_symmetry_cell_setting orthorhombic
_symmetry_space_group_name_Hall '-P 2ab 2ac'
_symmetry_space_group_name_H-M 'P c c n'
_atom_sites_solution_hydrogens geom
_atom_sites_solution_primary direct
_atom_sites_solution_secondary difmap
_audit_creation_method SHELXL-97
_cell_angle_alpha 90.00
_cell_angle_beta 90.00
_cell_angle_gamma 90.00
_cell_formula_units_Z 4
_cell_length_a 7.224(5)
_cell_length_b 7.284(5)
_cell_length_c 21.677(15)
_cell_measurement_reflns_used 5450
_cell_measurement_temperature 296(2)
_cell_measurement_theta_max 28.7
_cell_measurement_theta_min 3.37
_cell_volume 1140.6(14)
_computing_cell_refinement 'APEX2 (Bruker AXS, 2006)'
_computing_data_collection 'APEX2 (Bruker AXS, 2006)'
_computing_data_reduction 'SAINT (Bruker AXS, 2004)'
_computing_structure_refinement 'SHELXL-97 (Sheldrick, 1997)'
_computing_structure_solution 'SHELXS-97 (Sheldrick, 1990)'
_diffrn_ambient_temperature 296(2)
_diffrn_measured_fraction_theta_full 0.993
_diffrn_measured_fraction_theta_max 0.949
_diffrn_measurement_device_type 'phi and omega scans'
_diffrn_radiation_monochromator 'Bruker APEXII CCD area detector'
_diffrn_radiation_source 'Bruker TXS fine-focus rotating anode'
_diffrn_radiation_type MoK\a
_diffrn_radiation_wavelength 0.71073
_diffrn_reflns_av_R_equivalents 0.0691
_diffrn_reflns_av_sigmaI/netI 0.0657
_diffrn_reflns_limit_h_max 9
_diffrn_reflns_limit_h_min -9
_diffrn_reflns_limit_k_max 8
_diffrn_reflns_limit_k_min -9
_diffrn_reflns_limit_l_max 29
_diffrn_reflns_limit_l_min -24
_diffrn_reflns_number 5450
_diffrn_reflns_theta_full 25.00
_diffrn_reflns_theta_max 28.70
_diffrn_reflns_theta_min 3.37
_exptl_absorpt_coefficient_mu 2.208
_exptl_absorpt_correction_T_max 0.9572
_exptl_absorpt_correction_T_min 0.4720
_exptl_absorpt_correction_type multi-scan
_exptl_absorpt_process_details 'SADABS Sheldrick 1996'
_exptl_crystal_colour 'pale yellow'
_exptl_crystal_density_diffrn 1.688
_exptl_crystal_density_method 'not measured'
_exptl_crystal_description Plate
_exptl_crystal_F_000 592
_exptl_crystal_size_max 0.40
_exptl_crystal_size_mid 0.20
_exptl_crystal_size_min 0.02
_refine_diff_density_max 1.492
_refine_diff_density_min -2.347
_refine_diff_density_rms 0.275
_refine_ls_extinction_method none
_refine_ls_goodness_of_fit_ref 1.075
_refine_ls_hydrogen_treatment mixed
_refine_ls_matrix_type full
_refine_ls_number_parameters 55
_refine_ls_number_reflns 1400
_refine_ls_number_restraints 0
_refine_ls_restrained_S_all 1.075
_refine_ls_R_factor_all 0.1012
_refine_ls_R_factor_gt 0.0852
_refine_ls_shift/su_max 0.000
_refine_ls_shift/su_mean 0.000
_refine_ls_structure_factor_coef Fsqd
_refine_ls_weighting_details 'calc w=1/[\s^2^(Fo^2^)+(0.1249P)^2^+7.5110P] where P=(Fo^2^+2Fc^2^)/3'
_refine_ls_weighting_scheme calc
_refine_ls_wR_factor_gt 0.2254
_refine_ls_wR_factor_ref 0.2483
_reflns_number_gt 1086
_reflns_number_total 1400
_reflns_threshold_expression >2sigma(I)
_cod_data_source_file ic5030229_si_007.cif
_cod_data_source_block E223
_cod_depositor_comments 'Adding full bibliography for 4342617--4342626.cif.'
_cod_original_cell_volume 1140.7(13)
_cod_original_sg_symbol_H-M Pccn
_cod_database_code 4342619

loop_
_symmetry_equiv_pos_as_xyz
'x, y, z'
'-x+1/2, -y+1/2, z'
'x+1/2, -y, -z+1/2'
'-x, y+1/2, -z+1/2'
'-x, -y, -z'
'x-1/2, y-1/2, -z'
'-x-1/2, y, z-1/2'
'x, -y-1/2, z-1/2'

loop_
_atom_site_label
_atom_site_type_symbol
_atom_site_fract_x
_atom_site_fract_y
_atom_site_fract_z
_atom_site_U_iso_or_equiv
_atom_site_adp_type
_atom_site_occupancy
_atom_site_symmetry_multiplicity
_atom_site_calc_flag
_atom_site_refinement_flags
Cl1 Cl 0.0210(2) 0.0256(2) 0.10938(7) 0.0366(5) Uani 1 1 d .
Cl2 Cl -0.2500 0.2500 -0.00107(12) 0.0408(6) Uani 1 2 d S
Cl3 Cl -0.2500 -0.2500 0.01123(8) 0.0220(5) Uani 1 2 d S
Fe1 Fe 0.0000 0.0000 0.0000 0.0191(4) Uani 1 2 d S
N1 N 0.0077(7) 0.4902(7) 0.0997(3) 0.0304(13) Uani 1 1 d .
H1 H 0.0946 0.5650 0.0850 0.046 Uiso 1 1 calc R
H1A H -0.0946 0.5014 0.0772 0.046 Uiso 1 1 calc R
H1B H 0.0478 0.3748 0.0979 0.046 Uiso 1 1 calc R
C1 C -0.0322(18) 0.5379(17) 0.1631(4) 0.085(4) Uani 1 1 d .
H1C H -0.0014 0.6669 0.1673 0.102 Uiso 1 1 calc R
H1D H -0.1656 0.5293 0.1675 0.102 Uiso 1 1 calc R
C2 C 0.037(2) 0.457(2) 0.2108(5) 0.130(7) Uani 1 1 d .
H2 H 0.0040 0.3293 0.2103 0.195 Uiso 1 1 calc R
H2A H -0.0100 0.5130 0.2477 0.195 Uiso 1 1 calc R
H2B H 0.1697 0.4683 0.2100 0.195 Uiso 1 1 calc R

loop_
_atom_site_aniso_label
_atom_site_aniso_U_11
_atom_site_aniso_U_22
_atom_site_aniso_U_33
_atom_site_aniso_U_23
_atom_site_aniso_U_13
_atom_site_aniso_U_12
Cl1 0.0489(10) 0.0448(9) 0.0162(7) -0.0003(5) -0.0003(5) -0.0184(6)
Cl2 0.0264(11) 0.0244(12) 0.0715(16) 0.000 0.000 0.0070(8)
Cl3 0.0211(9) 0.0252(10) 0.0197(8) 0.000 0.000 -0.0033(6)
Fe1 0.0206(7) 0.0214(7) 0.0154(6) -0.0006(3) -0.0010(3) 0.0016(3)
N1 0.034(3) 0.036(3) 0.021(3) 0.0082(19) -0.0047(18) 0.0080(17)
C1 0.130(10) 0.105(9) 0.021(4) -0.005(4) 0.003(4) 0.056(8)
C2 0.190(16) 0.179(16) 0.021(4) -0.006(6) 0.003(6) 0.072(12)

loop_
_atom_type_symbol
_atom_type_description
_atom_type_scat_dispersion_real
_atom_type_scat_dispersion_imag
_atom_type_scat_source
C C 0.0033 0.0016 'International Tables Vol C Tables 4.2.6.8 and 6.1.1.4'
H H 0.0000 0.0000 'International Tables Vol C Tables 4.2.6.8 and 6.1.1.4'
N N 0.0061 0.0033 'International Tables Vol C Tables 4.2.6.8 and 6.1.1.4'
Cl Cl 0.1484 0.1585 'International Tables Vol C Tables 4.2.6.8 and 6.1.1.4'
Fe Fe 0.3463 0.8444 'International Tables Vol C Tables 4.2.6.8 and 6.1.1.4'

loop_
_geom_angle_atom_site_label_1
_geom_angle_atom_site_label_2
_geom_angle_atom_site_label_3
_geom_angle
_geom_angle_site_symmetry_1
_geom_angle_site_symmetry_3
Fe1 Cl2 Fe1 178.96(12) . 2_455
Fe1 Cl3 Fe1 169.16(7) 2_445 .
Cl1 Fe1 Cl1 180.0 5 .
Cl1 Fe1 Cl2 89.90(7) 5 5
Cl1 Fe1 Cl2 90.10(7) . 5
Cl1 Fe1 Cl2 90.10(7) 5 .
Cl1 Fe1 Cl2 89.90(7) . .
Cl2 Fe1 Cl2 180.0 5 .
Cl1 Fe1 Cl3 89.65(5) 5 .
Cl1 Fe1 Cl3 90.35(5) . .
Cl2 Fe1 Cl3 89.48(6) 5 .
Cl2 Fe1 Cl3 90.52(5) . .
Cl1 Fe1 Cl3 90.35(5) 5 5
Cl1 Fe1 Cl3 89.65(5) . 5
Cl2 Fe1 Cl3 90.52(6) 5 5
Cl2 Fe1 Cl3 89.48(5) . 5
Cl3 Fe1 Cl3 180.0 . 5
C2 C1 N1 125.0(10) . .

loop_
_geom_bond_atom_site_label_1
_geom_bond_atom_site_label_2
_geom_bond_distance
_geom_bond_site_symmetry_2
Cl1 Fe1 2.383(2) .
Cl2 Fe1 2.5648(12) .
Cl2 Fe1 2.5648(12) 2_455
Cl3 Fe1 2.5762(12) 2_445
Cl3 Fe1 2.5763(12) .
Fe1 Cl1 2.383(2) 5
Fe1 Cl2 2.5648(12) 5
Fe1 Cl3 2.5763(12) 5
N1 C1 1.446(10) .
C1 C2 1.294(16) .

loop_
_geom_torsion_atom_site_label_1
_geom_torsion_atom_site_label_2
_geom_torsion_atom_site_label_3
_geom_torsion_atom_site_label_4
_geom_torsion
_geom_torsion_site_symmetry_1
_geom_torsion_site_symmetry_4
Fe1 Cl2 Fe1 Cl1 174.24(4) 2_455 5
Fe1 Cl2 Fe1 Cl1 -5.76(4) 2_455 .
Fe1 Cl2 Fe1 Cl2 180.000(8) 2_455 5
Fe1 Cl2 Fe1 Cl3 84.58(4) 2_455 .
Fe1 Cl2 Fe1 Cl3 -95.42(4) 2_455 5
Fe1 Cl3 Fe1 Cl1 -0.57(4) 2_445 5
Fe1 Cl3 Fe1 Cl1 179.43(4) 2_445 .
Fe1 Cl3 Fe1 Cl2 -90.47(6) 2_445 5
Fe1 Cl3 Fe1 Cl2 89.53(6) 2_445 .
Fe1 Cl3 Fe1 Cl3 0.000(3) 2_445 5
